data_7212954
loop_
_publ_author_name
'Golhen, St\'ephane'
'Ouahab, Lahc\`ene'
'Lebeuze, Albert'
'Bouayed, Mounir'
'Delhaes, Pierre'
'Kashimura, Yoshiaki'
'Kato, Reizo'
'Binet, Laurent'
'Fabre, Jean-Marc'

_publ_section_title
;
 Preparation, crystal structures, EHT band calculations and physical
 properties of \k-(EDS-EDT-TTF)2[Ag2(CN)3] and \a-(BETS)2Ag(CN)2
;
_journal_issue 2
_journal_name_full 'Journal of Materials Chemistry'
_journal_page_first 387
_journal_paper_doi 10.1039/a804995e
_journal_volume 9
_journal_year 1999
_chemical_formula_sum 'C23 H16 Ag2 N3 S12 Se4'
_chemical_formula_weight 1250.69
_chemical_name_systematic
; 
 ? 
;
_space_group_IT_number 14
_symmetry_cell_setting monoclinic
_symmetry_space_group_name_Hall '-P 2ybc'
_symmetry_space_group_name_H-M 'P 1 21/c 1'
_atom_sites_solution_hydrogens geom
_atom_sites_solution_primary direct
_atom_sites_solution_secondary difmap
_audit_creation_method SHELXL-97
_cell_angle_alpha 90.00
_cell_angle_beta 90.94(3)
_cell_angle_gamma 90.00
_cell_formula_units_Z 2
_cell_length_a 15.157(9)
_cell_length_b 8.7321(18)
_cell_length_c 13.507(15)
_cell_measurement_reflns_used 25
_cell_measurement_temperature 293(2)
_cell_measurement_theta_max 10.223
_cell_measurement_theta_min 4.849
_cell_volume 1787(2)
_computing_cell_refinement MolEN
_computing_data_collection 'Enraf Nonius CAD4'
_computing_data_reduction MolEN
_computing_structure_refinement 'SHELXL-97 (Sheldrick, 1997)'
_computing_structure_solution 'SHELXS-97 (Sheldrick, 1990)'
_diffrn_ambient_temperature 293(2)
_diffrn_measured_fraction_theta_full 0.997
_diffrn_measured_fraction_theta_max 0.997
_diffrn_measurement_device_type 'Enraf Nonius CAD4'
_diffrn_measurement_method \q-2\q
_diffrn_radiation_monochromator graphite
_diffrn_radiation_source 'fine-focus sealed tube'
_diffrn_radiation_type MoK\a
_diffrn_radiation_wavelength 0.71073
_diffrn_reflns_av_R_equivalents 0.0222
_diffrn_reflns_av_sigmaI/netI 0.0844
_diffrn_reflns_limit_h_max 21
_diffrn_reflns_limit_h_min -21
_diffrn_reflns_limit_k_max 0
_diffrn_reflns_limit_k_min -12
_diffrn_reflns_limit_l_max 18
_diffrn_reflns_limit_l_min 0
_diffrn_reflns_number 5402
_diffrn_reflns_theta_full 29.97
_diffrn_reflns_theta_max 29.97
_diffrn_reflns_theta_min 1.34
_diffrn_standards_interval_count 250
_diffrn_standards_interval_time 60
_diffrn_standards_number 3
_exptl_absorpt_coefficient_mu 5.894
_exptl_crystal_colour black
_exptl_crystal_density_diffrn 2.324
_exptl_crystal_density_method 'not measured'
_exptl_crystal_description octaedric
_exptl_crystal_F_000 1194
_refine_diff_density_max 0.874
_refine_diff_density_min -0.792
_refine_diff_density_rms 0.140
_refine_ls_extinction_coef 0.0018(2)
_refine_ls_extinction_expression Fc^*^=kFc[1+0.001xFc^2^\l^3^/sin(2\q)]^-1/4^
_refine_ls_extinction_method SHELXL
_refine_ls_goodness_of_fit_ref 1.035
_refine_ls_hydrogen_treatment mixed
_refine_ls_matrix_type full
_refine_ls_number_parameters 205
_refine_ls_number_reflns 5191
_refine_ls_number_restraints 0
_refine_ls_restrained_S_all 1.035
_refine_ls_R_factor_all 0.1592
_refine_ls_R_factor_gt 0.0552
_refine_ls_shift/su_max 0.001
_refine_ls_shift/su_mean 0.000
_refine_ls_structure_factor_coef Fsqd
_refine_ls_weighting_details 'calc w=1/[\s^2^(Fo^2^)+(0.0473P)^2^+3.5339P] where P=(Fo^2^+2Fc^2^)/3'
_refine_ls_weighting_scheme calc
_refine_ls_wR_factor_gt 0.1069
_refine_ls_wR_factor_ref 0.1337
_reflns_number_gt 2572
_reflns_number_total 5191
_reflns_threshold_expression >2sigma(I)
_cod_data_source_file 804995esup1.cif
_cod_data_source_block kappa
_cod_depositor_comments
;
The following automatic conversions were performed:
'_atom_site_symetry_multiplicity' tag replaced with
'_atom_site_symmetry_multiplicity'.

Automatic conversion script
Id: cif_correct_tags 1440 2010-10-19 06:21:57Z saulius 

The following automatic conversions were performed:

'_symmetry_cell_setting' value 'Monoclinic' changed to 'monoclinic'
according to /home/saulius/struct/CIF-dictionaries/cif_core.dic
dictionary named 'cif_core.dic' version 2.4.2 from 2011-04-26.

Automatic conversion script
Id: cif_fix_values 1891 2012-01-12 08:04:46Z andrius 
;
_cod_original_cell_volume 1788(2)
_cod_original_sg_symbol_H-M P21/c
_cod_database_code 7212954

loop_
_symmetry_equiv_pos_as_xyz
'x, y, z'
'-x, y+1/2, -z+1/2'
'-x, -y, -z'
'x, -y-1/2, z-1/2'

loop_
_atom_site_label
_atom_site_type_symbol
_atom_site_fract_x
_atom_site_fract_y
_atom_site_fract_z
_atom_site_U_iso_or_equiv
_atom_site_adp_type
_atom_site_occupancy
_atom_site_symmetry_multiplicity
_atom_site_calc_flag
_atom_site_refinement_flags
Ag1 Ag 0.50561(4) 0.23201(6) 0.37378(4) 0.0596(2) Uani 1 1 d .
Se1 Se 1.30766(8) 0.4369(2) 0.51839(13) 0.1068(8) Uani 0.770(4) 1 d P
Se2 Se 1.18932(9) 0.16911(16) 0.66714(10) 0.0717(5) Uani 0.686(3) 1 d P
S3 S 1.13083(11) 0.4667(2) 0.41037(12) 0.0472(4) Uani 1 1 d .
S4 S 1.03822(10) 0.2410(2) 0.53059(12) 0.0432(4) Uani 1 1 d .
S5 S 0.95862(11) 0.4753(2) 0.25797(12) 0.0442(4) Uani 1 1 d .
S6 S 0.87563(10) 0.2407(2) 0.37937(12) 0.0429(4) Uani 1 1 d .
Se7 Se 0.81346(9) 0.49839(17) 0.10578(9) 0.0678(6) Uani 0.638(3) 1 d P
Se8 Se 0.70791(5) 0.20044(10) 0.25695(6) 0.0473(3) Uani 0.839(3) 1 d P
C1 C 1.2992(7) 0.2431(13) 0.6815(9) 0.116(5) Uani 1 1 d .
H1A H 1.2956 0.3340 0.7225 0.050 Uiso 1 1 calc R
H1B H 1.3331 0.1680 0.7188 0.050 Uiso 1 1 calc R
C2 C 1.3484(6) 0.2818(14) 0.5982(10) 0.119(5) Uani 1 1 d .
H2A H 1.3537 0.1907 0.5577 0.050 Uiso 1 1 calc R
H2B H 1.4073 0.3090 0.6209 0.050 Uiso 1 1 calc R
C3 C 1.1908(4) 0.3806(8) 0.5065(5) 0.0451(16) Uani 1 1 d .
C4 C 1.1479(4) 0.2782(8) 0.5628(5) 0.0424(15) Uani 1 1 d .
C5 C 1.0359(4) 0.3585(7) 0.4264(4) 0.0374(14) Uani 1 1 d .
C6 C 0.9653(4) 0.3600(7) 0.3626(4) 0.0366(14) Uani 1 1 d .
C7 C 0.8161(4) 0.3010(7) 0.2745(4) 0.0369(14) Uani 1 1 d .
C8 C 0.8548(4) 0.4088(7) 0.2191(4) 0.0394(14) Uani 1 1 d .
C9 C 0.7224(5) 0.3643(10) 0.0755(5) 0.062(2) Uani 1 1 d .
H9A H 0.6884 0.4075 0.0208 0.050 Uiso 1 1 calc R
H9B H 0.7482 0.2696 0.0522 0.050 Uiso 1 1 calc R
C10 C 0.6610(4) 0.3262(9) 0.1543(5) 0.0519(18) Uani 1 1 d .
H10A H 0.6103 0.2747 0.1249 0.050 Uiso 1 1 calc R
H10B H 0.6402 0.4208 0.1835 0.050 Uiso 1 1 calc R
N12 N 0.5031(4) 0.0514(7) 0.4740(5) 0.0524(17) Uani 0.50 1 d P
C12 C 0.5031(4) 0.0514(7) 0.4740(5) 0.0524(17) Uani 0.50 1 d P
C11 C 0.4882(5) 0.4452(8) 0.3136(5) 0.0456(16) Uani 1 1 d .
N1 N 0.5227(5) 0.0596(7) 0.2247(5) 0.0649(18) Uani 1 1 d .

loop_
_atom_site_aniso_label
_atom_site_aniso_U_11
_atom_site_aniso_U_22
_atom_site_aniso_U_33
_atom_site_aniso_U_23
_atom_site_aniso_U_13
_atom_site_aniso_U_12
Ag1 0.0662(4) 0.0436(3) 0.0687(4) 0.0152(3) -0.0090(3) -0.0009(3)
Se1 0.0388(7) 0.1345(14) 0.1466(15) 0.0454(11) -0.0138(7) -0.0288(7)
Se2 0.0623(8) 0.0711(9) 0.0809(10) 0.0212(7) -0.0274(6) 0.0001(6)
S3 0.0357(8) 0.0625(11) 0.0434(9) 0.0020(9) 0.0016(7) -0.0127(8)
S4 0.0333(8) 0.0485(9) 0.0477(9) 0.0066(8) -0.0051(7) -0.0056(7)
S5 0.0372(9) 0.0556(10) 0.0397(9) 0.0087(8) 0.0013(7) -0.0121(8)
S6 0.0362(8) 0.0507(10) 0.0417(9) 0.0133(8) -0.0062(7) -0.0086(8)
Se7 0.0689(9) 0.0764(10) 0.0575(8) 0.0297(7) -0.0169(6) -0.0228(7)
Se8 0.0358(5) 0.0534(5) 0.0523(5) 0.0135(4) -0.0085(3) -0.0070(4)
C1 0.107(9) 0.083(7) 0.156(11) 0.027(8) -0.092(8) -0.010(7)
C2 0.044(5) 0.119(10) 0.195(14) -0.043(10) -0.029(7) 0.007(6)
C3 0.032(3) 0.055(4) 0.048(4) -0.008(3) -0.003(3) -0.002(3)
C4 0.029(3) 0.048(4) 0.050(4) -0.008(3) -0.005(3) 0.001(3)
C5 0.035(3) 0.043(3) 0.034(3) -0.002(3) 0.001(3) -0.004(3)
C6 0.034(3) 0.039(3) 0.036(3) 0.003(3) 0.004(3) -0.007(3)
C7 0.030(3) 0.043(3) 0.037(3) 0.008(3) -0.006(3) 0.002(3)
C8 0.036(3) 0.044(3) 0.038(3) 0.004(3) 0.001(3) -0.006(3)
C9 0.051(4) 0.079(6) 0.055(4) 0.009(4) -0.013(4) 0.001(4)
C10 0.041(4) 0.063(4) 0.052(4) 0.016(4) 0.000(3) 0.001(3)
N12 0.052(4) 0.044(4) 0.061(5) 0.009(3) -0.002(3) 0.000(3)
C12 0.052(4) 0.044(4) 0.061(5) 0.009(3) -0.002(3) 0.000(3)
C11 0.053(4) 0.042(4) 0.042(4) -0.002(3) -0.003(3) 0.002(3)
N1 0.075(5) 0.047(4) 0.072(5) -0.009(3) -0.006(4) -0.004(3)

loop_
_atom_type_symbol
_atom_type_description
_atom_type_scat_dispersion_real
_atom_type_scat_dispersion_imag
_atom_type_scat_source
C C 0.0033 0.0016 'International Tables Vol C Tables 4.2.6.8 and 6.1.1.4'
H H 0.0000 0.0000 'International Tables Vol C Tables 4.2.6.8 and 6.1.1.4'
Ag Ag -0.8971 1.1015 'International Tables Vol C Tables 4.2.6.8 and 6.1.1.4'
Se Se -0.0929 2.2259 'International Tables Vol C Tables 4.2.6.8 and 6.1.1.4'
S S 0.1246 0.1234 'International Tables Vol C Tables 4.2.6.8 and 6.1.1.4'
N N 0.0061 0.0033 'International Tables Vol C Tables 4.2.6.8 and 6.1.1.4'

loop_
_geom_angle_atom_site_label_1
_geom_angle_atom_site_label_2
_geom_angle_atom_site_label_3
_geom_angle
_geom_angle_site_symmetry_1
_geom_angle_site_symmetry_3
C11 Ag1 N12 160.9(3) . .
C11 Ag1 N1 103.9(2) . .
N12 Ag1 N1 94.0(2) . .
C2 Se1 C3 99.7(4) . .
C1 Se2 C4 101.8(4) . .
C5 S3 C3 95.5(3) . .
C5 S4 C4 95.6(3) . .
C6 S5 C8 95.2(3) . .
C6 S6 C7 96.2(3) . .
C8 Se7 C9 99.1(3) . .
C7 Se8 C10 98.0(3) . .
C2 C1 Se2 120.4(8) . .
C1 C2 Se1 118.2(8) . .
C4 C3 S3 117.1(5) . .
C4 C3 Se1 126.8(5) . .
S3 C3 Se1 116.0(4) . .
C3 C4 S4 116.7(5) . .
C3 C4 Se2 128.8(5) . .
S4 C4 Se2 114.5(4) . .
C6 C5 S3 124.0(5) . .
C6 C5 S4 121.5(5) . .
S3 C5 S4 114.6(3) . .
C5 C6 S6 121.4(5) . .
C5 C6 S5 123.7(5) . .
S6 C6 S5 114.9(3) . .
C8 C7 S6 116.0(5) . .
C8 C7 Se8 130.3(5) . .
S6 C7 Se8 113.7(3) . .
C7 C8 S5 117.6(5) . .
C7 C8 Se7 128.5(5) . .
S5 C8 Se7 113.9(3) . .
C10 C9 Se7 117.7(6) . .
C9 C10 Se8 115.3(5) . .
C12 N12 N12 0.0(9) 3_656 3_656
C12 N12 Ag1 175.6(9) 3_656 .
N12 N12 Ag1 175.6(9) 3_656 .
N1 C11 Ag1 176.1(6) 2_655 .
C11 N1 Ag1 150.4(6) 2_645 .

loop_
_geom_bond_atom_site_label_1
_geom_bond_atom_site_label_2
_geom_bond_distance
_geom_bond_site_symmetry_2
Ag1 C11 2.047(7) .
Ag1 N12 2.079(6) .
Ag1 N1 2.531(7) .
Se1 C2 1.831(13) .
Se1 C3 1.843(6) .
Se2 C1 1.794(10) .
Se2 C4 1.805(7) .
S3 C5 1.737(6) .
S3 C3 1.743(7) .
S4 C5 1.741(6) .
S4 C4 1.743(6) .
S5 C6 1.736(6) .
S5 C8 1.750(6) .
S6 C6 1.730(6) .
S6 C7 1.748(6) .
Se7 C8 1.821(6) .
Se7 C9 1.851(8) .
Se8 C7 1.872(6) .
Se8 C10 1.898(7) .
C1 C2 1.401(15) .
C3 C4 1.347(9) .
C5 C6 1.364(8) .
C7 C8 1.343(8) .
C9 C10 1.464(10) .
N12 C12 1.145(11) 3_656
N12 N12 1.145(11) 3_656
C11 N1 1.136(9) 2_655
N1 C11 1.136(9) 2_645

loop_
_geom_torsion_atom_site_label_1
_geom_torsion_atom_site_label_2
_geom_torsion_atom_site_label_3
_geom_torsion_atom_site_label_4
_geom_torsion
Se7 Se8 Se2 Se1 -3.97(5)
Se7 C10 C9 Se8 70.8(7)
Se2 C1 C2 Se1 63.5(14)
